data_4022922
loop_
_publ_author_name
'Chun Zhang'
'Chuan-Feng Chen'

_publ_section_title
;
 Triptycene-Based Expanded Oxacalixarenes: Synthesis,
 Structure, and Tubular Assemblies in the Solid State
;
_journal_name_full 'Journal of Organic Chemistry'
_journal_page_first 3880
_journal_page_last 3888
_journal_paper_doi 10.1021/jo0702490
_journal_volume 72
_journal_year 2007
_chemical_formula_moiety 'C46 H24 Cl2 N6 O4'
_chemical_formula_sum 'C46 H24 Cl2 N6 O4'
_chemical_formula_weight 795.61
_chemical_name_systematic
; 
 ? 
;
_space_group_IT_number 15
_symmetry_cell_setting monoclinic
_symmetry_space_group_name_Hall '-C 2yc'
_symmetry_space_group_name_H-M 'C 1 2/c 1'
_atom_sites_solution_hydrogens geom
_atom_sites_solution_primary direct
_atom_sites_solution_secondary difmap
_audit_creation_method SHELXL-97
_cell_angle_alpha 90.00
_cell_angle_beta 119.396(4)
_cell_angle_gamma 90.00
_cell_formula_units_Z 12
_cell_length_a 41.277(15)
_cell_length_b 19.829(6)
_cell_length_c 29.101(10)
_cell_measurement_reflns_used 8871
_cell_measurement_temperature 293(2)
_cell_measurement_theta_max 26.0
_cell_measurement_theta_min 1.6
_cell_volume 20752(12)
_computing_cell_refinement CrystalClear
_computing_data_collection CrystalClear
_computing_data_reduction CrystalClear
_computing_publication_material 'CrystalStructure 3.7.0'
_computing_structure_refinement 'SHELXL-97 (Sheldrick, 1997)'
_computing_structure_solution 'SHELXS-97 (Sheldrick, 1990)'
_diffrn_ambient_temperature 293(2)
_diffrn_detector_area_resol_mean 7.31
_diffrn_measured_fraction_theta_full 0.993
_diffrn_measured_fraction_theta_max 0.993
_diffrn_measurement_device_type 'Rigaku Saturn'
_diffrn_measurement_method \w
_diffrn_radiation_monochromator confocal
_diffrn_radiation_source 'rotating anode'
_diffrn_radiation_type MoK\a
_diffrn_radiation_wavelength 0.71070
_diffrn_reflns_av_R_equivalents 0.1001
_diffrn_reflns_av_sigmaI/netI 0.0933
_diffrn_reflns_limit_h_max 49
_diffrn_reflns_limit_h_min -48
_diffrn_reflns_limit_k_max 23
_diffrn_reflns_limit_k_min -23
_diffrn_reflns_limit_l_max 34
_diffrn_reflns_limit_l_min -34
_diffrn_reflns_number 72734
_diffrn_reflns_theta_full 25.00
_diffrn_reflns_theta_max 25.00
_diffrn_reflns_theta_min 1.57
_exptl_absorpt_coefficient_mu 0.124
_exptl_absorpt_correction_T_max 0.9877
_exptl_absorpt_correction_T_min 0.9756
_exptl_absorpt_correction_type multi-scan
_exptl_absorpt_process_details 'Jacobson, R. (1998) Private communication'
_exptl_crystal_colour colorless
_exptl_crystal_density_diffrn 0.764
_exptl_crystal_density_method 'not measured'
_exptl_crystal_description prism
_exptl_crystal_F_000 4896
_exptl_crystal_size_max 0.20
_exptl_crystal_size_mid 0.14
_exptl_crystal_size_min 0.10
_refine_diff_density_max 0.207
_refine_diff_density_min -0.233
_refine_diff_density_rms 0.052
_refine_ls_extinction_method none
_refine_ls_goodness_of_fit_ref 0.971
_refine_ls_hydrogen_treatment constr
_refine_ls_matrix_type full
_refine_ls_number_parameters 785
_refine_ls_number_reflns 18163
_refine_ls_number_restraints 0
_refine_ls_restrained_S_all 0.971
_refine_ls_R_factor_all 0.1716
_refine_ls_R_factor_gt 0.0835
_refine_ls_shift/su_max 0.000
_refine_ls_shift/su_mean 0.000
_refine_ls_structure_factor_coef Fsqd
_refine_ls_weighting_details 'calc w=1/[\s^2^(Fo^2^)+(0.1140P)^2^+0.0000P] where P=(Fo^2^+2Fc^2^)/3'
_refine_ls_weighting_scheme calc
_refine_ls_wR_factor_gt 0.2176
_refine_ls_wR_factor_ref 0.2605
_reflns_number_gt 8299
_reflns_number_total 18163
_reflns_threshold_expression >2sigma(I)
_cod_data_source_file jo0702490si20070206_041838.cif
_cod_data_source_block shelxl
_cod_original_sg_symbol_H-M 'C 2/c'
_cod_database_code 4022922

loop_
_symmetry_equiv_pos_as_xyz
'x, y, z'
'-x, y, -z+1/2'
'x+1/2, y+1/2, z'
'-x+1/2, y+1/2, -z+1/2'
'-x, -y, -z'
'x, -y, z-1/2'
'-x+1/2, -y+1/2, -z'
'x+1/2, -y+1/2, z-1/2'

loop_
_atom_site_label
_atom_site_type_symbol
_atom_site_fract_x
_atom_site_fract_y
_atom_site_fract_z
_atom_site_U_iso_or_equiv
_atom_site_adp_type
_atom_site_occupancy
_atom_site_symmetry_multiplicity
_atom_site_calc_flag
_atom_site_refinement_flags
Cl1 Cl 0.62254(5) 0.34724(7) 0.00989(6) 0.1256(6) Uani 1 1 d .
Cl2 Cl 0.96212(4) 0.76529(10) 0.44300(8) 0.1536(7) Uani 1 1 d .
Cl3 Cl 0.70516(4) 0.25885(9) 0.46185(6) 0.1309(7) Uani 1 1 d .
N1 N 0.65690(9) 0.52453(16) 0.11158(12) 0.0605(8) Uani 1 1 d .
N2 N 0.64260(10) 0.47351(18) 0.02946(13) 0.0739(10) Uani 1 1 d .
N3 N 0.63888(9) 0.40936(17) 0.09705(13) 0.0681(9) Uani 1 1 d .
N4 N 0.84157(10) 0.74607(17) 0.34673(15) 0.0719(9) Uani 1 1 d .
N5 N 0.89787(11) 0.72239(19) 0.42601(17) 0.0903(12) Uani 1 1 d .
N6 N 0.89899(11) 0.7883(2) 0.35800(18) 0.0853(11) Uani 1 1 d .
N7 N 0.61403(8) 0.39462(17) 0.36545(12) 0.0655(9) Uani 1 1 d .
N8 N 0.64542(10) 0.3243(2) 0.44097(13) 0.0818(11) Uani 1 1 d .
N9 N 0.66929(9) 0.33890(19) 0.38127(13) 0.0782(11) Uani 1 1 d .
O1 O 0.66000(9) 0.58012(15) 0.04411(11) 0.0833(9) Uani 1 1 d .
O2 O 0.65095(8) 0.45820(13) 0.17203(10) 0.0732(8) Uani 1 1 d .
O3 O 0.84411(9) 0.68340(16) 0.41562(12) 0.0911(9) Uani 1 1 d .
O4 O 0.84633(9) 0.81031(15) 0.28501(13) 0.0815(8) Uani 1 1 d .
O5 O 0.64035(7) 0.40299(16) 0.31134(10) 0.0818(9) Uani 1 1 d .
O6 O 0.59432(8) 0.37763(16) 0.42646(11) 0.0833(9) Uani 1 1 d .
C1 C 0.65292(11) 0.5243(2) 0.06338(17) 0.0655(11) Uani 1 1 d .
C2 C 0.63666(12) 0.4184(2) 0.05060(18) 0.0773(12) Uani 1 1 d .
C3 C 0.64905(11) 0.4662(2) 0.12485(15) 0.0610(10) Uani 1 1 d .
C4 C 0.66027(12) 0.5126(2) 0.20723(17) 0.0627(10) Uani 1 1 d .
C5 C 0.68954(11) 0.50391(19) 0.25757(17) 0.0617(10) Uani 1 1 d .
H5 H 0.7038 0.4648 0.2666 0.074 Uiso 1 1 calc R
C6 C 0.69737(11) 0.5540(2) 0.29434(15) 0.0598(10) Uani 1 1 d .
C7 C 0.72662(11) 0.5523(2) 0.35170(15) 0.0632(10) Uani 1 1 d .
H7 H 0.7416 0.5111 0.3611 0.076 Uiso 1 1 calc R
C8 C 0.75005(12) 0.6158(2) 0.36273(16) 0.0657(11) Uani 1 1 d .
C9 C 0.78841(12) 0.6201(2) 0.38286(15) 0.0669(11) Uani 1 1 d .
H9 H 0.8029 0.5814 0.3910 0.080 Uiso 1 1 calc R
C10 C 0.80424(13) 0.6831(3) 0.39041(17) 0.0755(12) Uani 1 1 d .
C11 C 0.78408(14) 0.7415(2) 0.37921(18) 0.0807(13) Uani 1 1 d .
H11 H 0.7958 0.7832 0.3855 0.097 Uiso 1 1 calc R
C12 C 0.74624(13) 0.7372(2) 0.35843(18) 0.0769(12) Uani 1 1 d .
H12 H 0.7319 0.7762 0.3498 0.092 Uiso 1 1 calc R
C13 C 0.72944(12) 0.6745(2) 0.35039(16) 0.0681(11) Uani 1 1 d .
C14 C 0.68760(12) 0.6610(2) 0.32698(17) 0.0703(11) Uani 1 1 d .
H14 H 0.6727 0.7024 0.3177 0.084 Uiso 1 1 calc R
C15 C 0.67579(12) 0.6131(2) 0.28019(17) 0.0662(11) Uani 1 1 d .
C16 C 0.64697(12) 0.6212(2) 0.22953(18) 0.0749(12) Uani 1 1 d .
H16 H 0.6329 0.6605 0.2202 0.090 Uiso 1 1 calc R
C17 C 0.63877(11) 0.5700(2) 0.19187(17) 0.0685(11) Uani 1 1 d .
H17 H 0.6193 0.5749 0.1575 0.082 Uiso 1 1 calc R
C18 C 0.68469(12) 0.6192(2) 0.36870(16) 0.0717(12) Uani 1 1 d .
C19 C 0.66322(14) 0.6332(3) 0.3915(2) 0.0987(16) Uani 1 1 d .
H19 H 0.6492 0.6726 0.3833 0.118 Uiso 1 1 calc R
C20 C 0.66286(18) 0.5861(4) 0.4278(2) 0.114(2) Uani 1 1 d .
H20 H 0.6484 0.5949 0.4436 0.136 Uiso 1 1 calc R
C21 C 0.68261(18) 0.5299(4) 0.4399(2) 0.1097(19) Uani 1 1 d .
H21 H 0.6818 0.4999 0.4639 0.132 Uiso 1 1 calc R
C22 C 0.70441(13) 0.5150(3) 0.41719(17) 0.0885(14) Uani 1 1 d .
H22 H 0.7180 0.4752 0.4256 0.106 Uiso 1 1 calc R
C23 C 0.70579(12) 0.5597(2) 0.38205(17) 0.0732(12) Uani 1 1 d .
C24 C 0.86137(13) 0.7199(2) 0.3940(2) 0.0754(12) Uani 1 1 d .
C25 C 0.91366(12) 0.7582(3) 0.4038(2) 0.0892(15) Uani 1 1 d .
C26 C 0.86250(14) 0.7804(2) 0.3320(2) 0.0750(12) Uani 1 1 d .
C27 C 0.80753(13) 0.8143(2) 0.25344(19) 0.0711(11) Uani 1 1 d .
C28 C 0.79296(14) 0.7991(2) 0.20035(19) 0.0766(12) Uani 1 1 d .
H28 H 0.8082 0.7838 0.1874 0.092 Uiso 1 1 calc R
C29 C 0.75539(14) 0.8072(2) 0.16743(18) 0.0705(11) Uani 1 1 d .
C30 C 0.73399(14) 0.7922(2) 0.10779(19) 0.0883(14) Uani 1 1 d .
H30 H 0.7500 0.7752 0.0942 0.106 Uiso 1 1 calc R
C31 C 0.70398(12) 0.7428(2) 0.10093(17) 0.0724(12) Uani 1 1 d .
C32 C 0.69696(13) 0.6793(2) 0.07710(16) 0.0782(13) Uani 1 1 d .
H32 H 0.7123 0.6622 0.0649 0.094 Uiso 1 1 calc R
C33 C 0.66711(13) 0.6423(2) 0.07186(16) 0.0754(12) Uani 1 1 d .
C34 C 0.64307(13) 0.6662(2) 0.08852(18) 0.0793(13) Uani 1 1 d .
H34 H 0.6227 0.6408 0.0836 0.095 Uiso 1 1 calc R
C35 C 0.65021(13) 0.7296(2) 0.11296(18) 0.0817(13) Uani 1 1 d .
H35 H 0.6347 0.7466 0.1249 0.098 Uiso 1 1 calc R
C36 C 0.68078(13) 0.7670(2) 0.11930(17) 0.0752(12) Uani 1 1 d .
C37 C 0.69149(13) 0.8373(2) 0.14319(19) 0.0856(13) Uani 1 1 d .
H37 H 0.6755 0.8544 0.1566 0.103 Uiso 1 1 calc R
C38 C 0.73212(13) 0.8311(2) 0.18551(17) 0.0742(12) Uani 1 1 d .
C39 C 0.74753(13) 0.8458(2) 0.23885(19) 0.0752(12) Uani 1 1 d .
H39 H 0.7323 0.8611 0.2518 0.090 Uiso 1 1 calc R
C40 C 0.78559(13) 0.8380(2) 0.27331(18) 0.0744(12) Uani 1 1 d .
H40 H 0.7959 0.8486 0.3089 0.089 Uiso 1 1 calc R
C41 C 0.71415(16) 0.8564(2) 0.0815(2) 0.0925(15) Uani 1 1 d .
C42 C 0.71683(19) 0.8864(3) 0.0419(2) 0.117(2) Uani 1 1 d .
H42 H 0.7317 0.8678 0.0294 0.140 Uiso 1 1 calc R
C43 C 0.6979(3) 0.9430(5) 0.0209(3) 0.159(3) Uani 1 1 d .
H43 H 0.7010 0.9649 -0.0049 0.191 Uiso 1 1 calc R
C44 C 0.6736(2) 0.9706(3) 0.0363(3) 0.149(3) Uani 1 1 d .
H44 H 0.6600 1.0092 0.0200 0.178 Uiso 1 1 calc R
C45 C 0.66981(16) 0.9376(3) 0.0784(2) 0.117(2) Uani 1 1 d .
H45 H 0.6539 0.9543 0.0899 0.141 Uiso 1 1 calc R
C46 C 0.69100(16) 0.8806(2) 0.1002(2) 0.0940(15) Uani 1 1 d .
C47 C 0.61834(11) 0.3660(2) 0.40938(16) 0.0724(12) Uani 1 1 d .
C48 C 0.66914(12) 0.3147(2) 0.42336(17) 0.0813(13) Uani 1 1 d .
C49 C 0.64076(11) 0.3791(2) 0.35420(15) 0.0634(10) Uani 1 1 d .
C50 C 0.61057(11) 0.4435(2) 0.27469(16) 0.0628(10) Uani 1 1 d .
C51 C 0.58973(11) 0.4179(2) 0.22460(16) 0.0641(11) Uani 1 1 d .
H51 H 0.5938 0.3746 0.2164 0.077 Uiso 1 1 calc R
C52 C 0.56231(10) 0.4590(2) 0.18654(14) 0.0568(10) Uani 1 1 d .
C53 C 0.53627(10) 0.4387(2) 0.12879(15) 0.0612(10) Uani 1 1 d .
H53 H 0.5401 0.3923 0.1210 0.073 Uiso 1 1 calc R
C54 C 0.49716(10) 0.4511(2) 0.12099(14) 0.0593(10) Uani 1 1 d .
C55 C 0.46822(11) 0.4049(2) 0.10320(14) 0.0640(11) Uani 1 1 d .
H55 H 0.4717 0.3606 0.0960 0.077 Uiso 1 1 calc R
C56 C 0.43418(12) 0.4258(2) 0.09644(15) 0.0669(11) Uani 1 1 d .
C57 C 0.42806(12) 0.4901(2) 0.10548(17) 0.0737(12) Uani 1 1 d .
H57 H 0.4047 0.5031 0.0995 0.088 Uiso 1 1 calc R
C58 C 0.45682(12) 0.5367(2) 0.12367(16) 0.0712(11) Uani 1 1 d .
H58 H 0.4529 0.5808 0.1307 0.085 Uiso 1 1 calc R
C59 C 0.49161(11) 0.5170(2) 0.13141(15) 0.0632(11) Uani 1 1 d .
C60 C 0.52609(10) 0.5612(2) 0.15015(16) 0.0670(11) Uani 1 1 d .
H60 H 0.5224 0.6079 0.1576 0.080 Uiso 1 1 calc R
C61 C 0.55668(10) 0.5238(2) 0.19801(15) 0.0574(10) Uani 1 1 d .
C62 C 0.57785(11) 0.5481(2) 0.24851(17) 0.0701(11) Uani 1 1 d .
H62 H 0.5740 0.5916 0.2567 0.084 Uiso 1 1 calc R
C63 C 0.60540(11) 0.5071(3) 0.28775(16) 0.0731(12) Uani 1 1 d .
H63 H 0.6198 0.5232 0.3220 0.088 Uiso 1 1 calc R
C64 C 0.54129(11) 0.4901(2) 0.09478(15) 0.0669(11) Uani 1 1 d .
C65 C 0.55022(11) 0.4768(3) 0.05596(17) 0.0900(15) Uani 1 1 d .
H65 H 0.5547 0.4329 0.0492 0.108 Uiso 1 1 calc R
C66 C 0.55239(14) 0.5315(5) 0.0266(2) 0.117(2) Uani 1 1 d .
H66 H 0.5576 0.5232 -0.0006 0.141 Uiso 1 1 calc R
C67 C 0.54698(15) 0.5972(4) 0.0373(2) 0.113(2) Uani 1 1 d .
H67 H 0.5491 0.6326 0.0179 0.135 Uiso 1 1 calc R
C68 C 0.53849(12) 0.6101(3) 0.0768(2) 0.1006(17) Uani 1 1 d .
H68 H 0.5343 0.6539 0.0841 0.121 Uiso 1 1 calc R
C69 C 0.53628(10) 0.5543(3) 0.10624(16) 0.0703(12) Uani 1 1 d .

loop_
_atom_site_aniso_label
_atom_site_aniso_U_11
_atom_site_aniso_U_22
_atom_site_aniso_U_33
_atom_site_aniso_U_23
_atom_site_aniso_U_13
_atom_site_aniso_U_12
Cl1 0.2157(18) 0.0884(9) 0.1022(11) -0.0317(8) 0.1008(12) -0.0511(10)
Cl2 0.0614(9) 0.1980(17) 0.1699(17) 0.0457(13) 0.0324(10) -0.0115(10)
Cl3 0.1125(11) 0.1967(16) 0.0980(10) 0.0691(10) 0.0628(9) 0.0948(11)
N1 0.073(2) 0.060(2) 0.052(2) -0.0028(16) 0.0333(17) -0.0095(17)
N2 0.098(3) 0.066(2) 0.060(2) -0.0047(19) 0.040(2) -0.018(2)
N3 0.080(2) 0.077(2) 0.053(2) -0.0028(18) 0.0373(19) -0.0054(18)
N4 0.065(2) 0.074(2) 0.076(3) -0.003(2) 0.034(2) -0.0182(19)
N5 0.061(3) 0.092(3) 0.110(3) 0.012(2) 0.036(3) -0.010(2)
N6 0.056(3) 0.098(3) 0.098(3) 0.010(2) 0.035(2) -0.006(2)
N7 0.049(2) 0.101(3) 0.0459(19) 0.0120(17) 0.0232(16) 0.0163(17)
N8 0.061(2) 0.129(3) 0.060(2) 0.024(2) 0.033(2) 0.033(2)
N9 0.063(2) 0.126(3) 0.051(2) 0.023(2) 0.0321(19) 0.037(2)
O1 0.114(2) 0.079(2) 0.0656(19) -0.0111(16) 0.0504(18) -0.0303(18)
O2 0.096(2) 0.0748(18) 0.0561(18) -0.0020(14) 0.0425(16) -0.0088(15)
O3 0.074(2) 0.103(2) 0.085(2) 0.0210(18) 0.0311(18) -0.0078(18)
O4 0.065(2) 0.096(2) 0.090(2) 0.0076(18) 0.0429(19) -0.0121(17)
O5 0.0585(18) 0.140(3) 0.0534(17) 0.0312(17) 0.0326(15) 0.0398(17)
O6 0.0609(18) 0.131(3) 0.072(2) 0.0288(17) 0.0432(17) 0.0331(18)
C1 0.067(3) 0.069(3) 0.064(3) -0.005(2) 0.035(2) -0.020(2)
C2 0.080(3) 0.075(3) 0.073(3) -0.019(2) 0.034(3) -0.013(2)
C3 0.063(3) 0.069(3) 0.048(2) -0.003(2) 0.025(2) -0.005(2)
C4 0.073(3) 0.066(3) 0.063(3) -0.001(2) 0.045(2) -0.004(2)
C5 0.071(3) 0.058(2) 0.072(3) 0.000(2) 0.047(3) -0.005(2)
C6 0.067(3) 0.066(3) 0.055(2) 0.000(2) 0.037(2) -0.001(2)
C7 0.067(3) 0.070(3) 0.063(3) 0.006(2) 0.040(2) 0.000(2)
C8 0.071(3) 0.076(3) 0.062(3) -0.006(2) 0.042(2) -0.013(2)
C9 0.072(3) 0.076(3) 0.054(2) 0.004(2) 0.032(2) -0.006(2)
C10 0.062(3) 0.095(4) 0.070(3) 0.008(2) 0.033(2) -0.007(3)
C11 0.077(3) 0.081(3) 0.088(3) -0.008(3) 0.044(3) -0.011(3)
C12 0.073(3) 0.073(3) 0.092(3) 0.000(2) 0.046(3) -0.001(2)
C13 0.070(3) 0.071(3) 0.069(3) -0.003(2) 0.039(2) -0.004(2)
C14 0.072(3) 0.063(3) 0.086(3) -0.012(2) 0.047(3) -0.002(2)
C15 0.069(3) 0.072(3) 0.076(3) -0.008(2) 0.050(3) -0.008(2)
C16 0.063(3) 0.091(3) 0.075(3) 0.012(3) 0.038(3) 0.005(2)
C17 0.060(3) 0.090(3) 0.059(3) -0.008(2) 0.032(2) -0.010(2)
C18 0.075(3) 0.094(3) 0.063(3) -0.029(2) 0.046(3) -0.026(3)
C19 0.088(4) 0.118(4) 0.104(4) -0.041(3) 0.058(3) -0.034(3)
C20 0.105(5) 0.167(6) 0.098(5) -0.040(4) 0.072(4) -0.040(5)
C21 0.118(5) 0.155(6) 0.078(4) -0.014(4) 0.064(4) -0.041(4)
C22 0.093(4) 0.121(4) 0.057(3) -0.006(3) 0.041(3) -0.037(3)
C23 0.070(3) 0.091(3) 0.065(3) -0.015(2) 0.038(2) -0.021(3)
C24 0.061(3) 0.080(3) 0.086(4) -0.003(3) 0.036(3) -0.012(2)
C25 0.045(3) 0.095(4) 0.112(4) -0.007(3) 0.027(3) -0.010(3)
C26 0.071(3) 0.068(3) 0.082(3) -0.004(3) 0.035(3) -0.004(3)
C27 0.078(3) 0.070(3) 0.080(3) 0.000(2) 0.050(3) -0.010(2)
C28 0.080(3) 0.079(3) 0.088(3) -0.014(3) 0.055(3) -0.027(3)
C29 0.083(3) 0.061(3) 0.080(3) -0.004(2) 0.050(3) -0.020(2)
C30 0.108(4) 0.088(3) 0.086(3) -0.012(3) 0.061(3) -0.029(3)
C31 0.074(3) 0.076(3) 0.067(3) 0.003(2) 0.034(3) -0.006(2)
C32 0.087(3) 0.098(3) 0.062(3) 0.003(2) 0.046(3) -0.018(3)
C33 0.085(3) 0.084(3) 0.060(3) 0.003(2) 0.037(3) -0.022(3)
C34 0.080(3) 0.069(3) 0.081(3) 0.006(2) 0.033(3) -0.015(2)
C35 0.063(3) 0.085(3) 0.092(3) 0.009(3) 0.034(3) 0.005(3)
C36 0.073(3) 0.072(3) 0.069(3) 0.009(2) 0.025(3) 0.003(3)
C37 0.089(4) 0.082(3) 0.077(3) 0.000(3) 0.034(3) -0.005(3)
C38 0.083(3) 0.072(3) 0.061(3) -0.004(2) 0.030(3) -0.014(2)
C39 0.075(3) 0.070(3) 0.091(4) -0.003(2) 0.049(3) -0.005(2)
C40 0.081(3) 0.071(3) 0.071(3) -0.005(2) 0.038(3) -0.018(2)
C41 0.126(5) 0.065(3) 0.080(4) 0.004(3) 0.045(3) -0.029(3)
C42 0.166(6) 0.066(4) 0.102(5) 0.004(3) 0.052(4) -0.029(4)
C43 0.208(10) 0.127(8) 0.113(6) -0.030(6) 0.056(6) -0.065(6)
C44 0.183(8) 0.057(4) 0.084(5) 0.023(3) -0.029(4) -0.027(4)
C45 0.123(5) 0.073(4) 0.100(4) -0.009(3) 0.012(4) -0.017(3)
C46 0.107(4) 0.063(3) 0.088(4) -0.006(3) 0.030(3) -0.015(3)
C47 0.050(3) 0.107(3) 0.054(3) 0.018(2) 0.020(2) 0.026(2)
C48 0.057(3) 0.108(4) 0.056(3) 0.013(2) 0.010(2) 0.040(2)
C49 0.049(2) 0.092(3) 0.049(2) 0.006(2) 0.024(2) 0.017(2)
C50 0.056(3) 0.088(3) 0.054(3) 0.011(2) 0.034(2) 0.011(2)
C51 0.067(3) 0.077(3) 0.067(3) -0.001(2) 0.047(2) 0.001(2)
C52 0.041(2) 0.082(3) 0.047(2) 0.013(2) 0.0220(19) 0.004(2)
C53 0.043(2) 0.084(3) 0.056(2) 0.007(2) 0.0243(19) -0.0014(19)
C54 0.048(2) 0.082(3) 0.047(2) 0.012(2) 0.0221(19) 0.001(2)
C55 0.063(3) 0.085(3) 0.049(2) -0.010(2) 0.031(2) -0.013(2)
C56 0.056(3) 0.092(3) 0.057(3) 0.000(2) 0.031(2) -0.012(3)
C57 0.048(3) 0.089(3) 0.086(3) 0.010(3) 0.035(2) 0.002(2)
C58 0.063(3) 0.082(3) 0.069(3) 0.008(2) 0.032(2) 0.014(2)
C59 0.059(3) 0.075(3) 0.057(2) 0.012(2) 0.030(2) 0.000(2)
C60 0.046(2) 0.074(3) 0.077(3) 0.011(2) 0.028(2) -0.004(2)
C61 0.045(2) 0.070(3) 0.060(3) 0.009(2) 0.028(2) 0.0003(19)
C62 0.068(3) 0.078(3) 0.069(3) -0.001(2) 0.037(3) -0.010(2)
C63 0.058(3) 0.109(4) 0.049(3) 0.004(2) 0.023(2) -0.008(3)
C64 0.051(2) 0.096(3) 0.048(2) 0.013(2) 0.020(2) -0.007(2)
C65 0.055(3) 0.164(5) 0.049(3) 0.020(3) 0.024(2) -0.004(3)
C66 0.059(3) 0.225(7) 0.062(3) 0.044(5) 0.024(3) -0.002(4)
C67 0.064(4) 0.178(6) 0.086(4) 0.055(4) 0.030(3) -0.010(4)
C68 0.052(3) 0.145(5) 0.084(4) 0.036(3) 0.018(3) -0.011(3)
C69 0.043(2) 0.104(4) 0.057(3) 0.024(2) 0.019(2) -0.011(2)

loop_
_atom_type_symbol
_atom_type_description
_atom_type_scat_dispersion_real
_atom_type_scat_dispersion_imag
_atom_type_scat_source
C C 0.0033 0.0016 'International Tables Vol C Tables 4.2.6.8 and 6.1.1.4'
H H 0.0000 0.0000 'International Tables Vol C Tables 4.2.6.8 and 6.1.1.4'
N N 0.0061 0.0033 'International Tables Vol C Tables 4.2.6.8 and 6.1.1.4'
O O 0.0106 0.0060 'International Tables Vol C Tables 4.2.6.8 and 6.1.1.4'
Cl Cl 0.1484 0.1585 'International Tables Vol C Tables 4.2.6.8 and 6.1.1.4'

loop_
_geom_angle_atom_site_label_1
_geom_angle_atom_site_label_2
_geom_angle_atom_site_label_3
_geom_angle
_geom_angle_site_symmetry_3
C3 N1 C1 112.9(3) .
C1 N2 C2 110.1(3) .
C2 N3 C3 110.5(3) .
C24 N4 C26 111.9(4) .
C25 N5 C24 109.8(4) .
C25 N6 C26 111.0(4) .
C47 N7 C49 113.7(3) .
C48 N8 C47 110.6(4) .
C49 N9 C48 111.5(3) .
C1 O1 C33 120.4(3) .
C3 O2 C4 120.8(3) .
C24 O3 C10 119.5(3) .
C26 O4 C27 122.3(3) .
C49 O5 C50 121.1(3) .
C47 O6 C56 123.1(3) 2_655
N2 C1 N1 128.0(4) .
N2 C1 O1 111.9(4) .
N1 C1 O1 120.1(4) .
N3 C2 N2 130.3(4) .
N3 C2 Cl1 114.6(4) .
N2 C2 Cl1 115.1(3) .
N1 C3 N3 128.2(4) .
N1 C3 O2 120.4(4) .
N3 C3 O2 111.3(4) .
C17 C4 C5 122.5(4) .
C17 C4 O2 119.8(4) .
C5 C4 O2 117.6(4) .
C6 C5 C4 119.0(4) .
C6 C5 H5 120.5 .
C4 C5 H5 120.5 .
C5 C6 C15 120.0(4) .
C5 C6 C7 127.0(4) .
C15 C6 C7 113.0(3) .
C6 C7 C23 105.6(3) .
C6 C7 C8 107.3(3) .
C23 C7 C8 106.4(3) .
C6 C7 H7 112.4 .
C23 C7 H7 112.4 .
C8 C7 H7 112.4 .
C13 C8 C9 119.0(4) .
C13 C8 C7 113.3(4) .
C9 C8 C7 127.7(4) .
C10 C9 C8 118.3(4) .
C10 C9 H9 120.8 .
C8 C9 H9 120.8 .
C11 C10 C9 123.0(4) .
C11 C10 O3 121.9(4) .
C9 C10 O3 114.9(4) .
C10 C11 C12 118.7(4) .
C10 C11 H11 120.7 .
C12 C11 H11 120.7 .
C11 C12 C13 119.8(4) .
C11 C12 H12 120.1 .
C13 C12 H12 120.1 .
C8 C13 C12 121.2(4) .
C8 C13 C14 112.5(4) .
C12 C13 C14 126.3(4) .
C18 C14 C15 104.8(3) .
C18 C14 C13 104.6(4) .
C15 C14 C13 107.5(3) .
C18 C14 H14 113.1 .
C15 C14 H14 113.1 .
C13 C14 H14 113.1 .
C16 C15 C6 120.1(4) .
C16 C15 C14 127.7(4) .
C6 C15 C14 112.2(4) .
C15 C16 C17 120.1(4) .
C15 C16 H16 120.0 .
C17 C16 H16 120.0 .
C4 C17 C16 118.3(4) .
C4 C17 H17 120.9 .
C16 C17 H17 120.9 .
C19 C18 C23 119.8(5) .
C19 C18 C14 126.8(5) .
C23 C18 C14 113.4(3) .
C18 C19 C20 118.3(5) .
C18 C19 H19 120.8 .
C20 C19 H19 120.8 .
C21 C20 C19 121.5(5) .
C21 C20 H20 119.3 .
C19 C20 H20 119.3 .
C20 C21 C22 120.9(6) .
C20 C21 H21 119.5 .
C22 C21 H21 119.5 .
C23 C22 C21 119.4(5) .
C23 C22 H22 120.3 .
C21 C22 H22 120.3 .
C22 C23 C18 120.1(4) .
C22 C23 C7 127.9(5) .
C18 C23 C7 111.9(4) .
N4 C24 N5 128.9(4) .
N4 C24 O3 119.6(4) .
N5 C24 O3 111.5(4) .
N6 C25 N5 130.5(4) .
N6 C25 Cl2 115.9(4) .
N5 C25 Cl2 113.7(4) .
N6 C26 N4 128.0(5) .
N6 C26 O4 113.1(4) .
N4 C26 O4 118.9(4) .
C40 C27 C28 121.8(5) .
C40 C27 O4 121.3(4) .
C28 C27 O4 116.6(4) .
C29 C28 C27 118.3(4) .
C29 C28 H28 120.8 .
C27 C28 H28 120.8 .
C28 C29 C38 122.0(4) .
C28 C29 C30 126.1(4) .
C38 C29 C30 111.9(4) .
C41 C30 C31 105.9(4) .
C41 C30 C29 106.1(4) .
C31 C30 C29 104.6(3) .
C41 C30 H30 113.1 .
C31 C30 H30 113.1 .
C29 C30 H30 113.1 .
C36 C31 C32 119.1(4) .
C36 C31 C30 113.6(4) .
C32 C31 C30 127.3(4) .
C33 C32 C31 119.4(4) .
C33 C32 H32 120.3 .
C31 C32 H32 120.3 .
C32 C33 C34 122.4(4) .
C32 C33 O1 116.7(4) .
C34 C33 O1 120.7(4) .
C33 C34 C35 118.4(4) .
C33 C34 H34 120.8 .
C35 C34 H34 120.8 .
C36 C35 C34 119.6(4) .
C36 C35 H35 120.2 .
C34 C35 H35 120.2 .
C31 C36 C35 121.0(4) .
C31 C36 C37 113.0(4) .
C35 C36 C37 126.0(5) .
C46 C37 C38 106.2(4) .
C46 C37 C36 105.1(4) .
C38 C37 C36 104.6(4) .
C46 C37 H37 113.4 .
C38 C37 H37 113.4 .
C36 C37 H37 113.4 .
C29 C38 C39 118.3(4) .
C29 C38 C37 114.5(4) .
C39 C38 C37 127.2(4) .
C38 C39 C40 121.1(4) .
C38 C39 H39 119.5 .
C40 C39 H39 119.5 .
C27 C40 C39 118.5(4) .
C27 C40 H40 120.8 .
C39 C40 H40 120.8 .
C42 C41 C46 122.7(6) .
C42 C41 C30 123.7(6) .
C46 C41 C30 113.4(5) .
C43 C42 C41 119.2(7) .
C43 C42 H42 120.4 .
C41 C42 H42 120.4 .
C42 C43 C44 122.3(8) .
C42 C43 H43 118.8 .
C44 C43 H43 118.8 .
C43 C44 C45 118.9(7) .
C43 C44 H44 120.6 .
C45 C44 H44 120.6 .
C46 C45 C44 116.6(7) .
C46 C45 H45 121.7 .
C44 C45 H45 121.7 .
C45 C46 C41 120.2(6) .
C45 C46 C37 126.6(6) .
C41 C46 C37 113.2(5) .
N7 C47 O6 120.9(3) .
N7 C47 N8 126.9(4) .
O6 C47 N8 112.2(4) .
N9 C48 N8 130.5(4) .
N9 C48 Cl3 115.8(3) .
N8 C48 Cl3 113.7(3) .
N9 C49 O5 112.0(3) .
N9 C49 N7 126.8(4) .
O5 C49 N7 121.2(3) .
C63 C50 C51 122.3(4) .
C63 C50 O5 120.7(4) .
C51 C50 O5 116.7(4) .
C50 C51 C52 118.0(4) .
C50 C51 H51 121.0 .
C52 C51 H51 121.0 .
C61 C52 C51 121.4(4) .
C61 C52 C53 113.5(3) .
C51 C52 C53 125.1(4) .
C64 C53 C54 105.6(3) .
C64 C53 C52 107.1(3) .
C54 C53 C52 103.9(3) .
C64 C53 H53 113.2 .
C54 C53 H53 113.2 .
C52 C53 H53 113.2 .
C59 C54 C55 120.0(4) .
C59 C54 C53 113.1(3) .
C55 C54 C53 126.8(4) .
C56 C55 C54 118.9(4) .
C56 C55 H55 120.6 .
C54 C55 H55 120.6 .
C57 C56 C55 122.0(4) .
C57 C56 O6 122.8(4) 2_655
C55 C56 O6 114.8(4) 2_655
C56 C57 C58 119.7(4) .
C56 C57 H57 120.1 .
C58 C57 H57 120.1 .
C57 C58 C59 119.7(4) .
C57 C58 H58 120.1 .
C59 C58 H58 120.1 .
C54 C59 C58 119.7(4) .
C54 C59 C60 113.2(3) .
C58 C59 C60 127.1(4) .
C59 C60 C61 104.8(3) .
C59 C60 C69 103.9(3) .
C61 C60 C69 105.9(3) .
C59 C60 H60 113.8 .
C61 C60 H60 113.8 .
C69 C60 H60 113.8 .
C62 C61 C52 119.4(4) .
C62 C61 C60 127.5(4) .
C52 C61 C60 113.1(4) .
C61 C62 C63 120.1(4) .
C61 C62 H62 119.9 .
C63 C62 H62 119.9 .
C50 C63 C62 118.8(4) .
C50 C63 H63 120.6 .
C62 C63 H63 120.6 .
C69 C64 C65 121.1(4) .
C69 C64 C53 112.8(4) .
C65 C64 C53 126.1(5) .
C64 C65 C66 118.1(6) .
C64 C65 H65 120.9 .
C66 C65 H65 120.9 .
C67 C66 C65 121.6(6) .
C67 C66 H66 119.2 .
C65 C66 H66 119.2 .
C68 C67 C66 119.7(6) .
C68 C67 H67 120.1 .
C66 C67 H67 120.1 .
C67 C68 C69 118.3(6) .
C67 C68 H68 120.9 .
C69 C68 H68 120.9 .
C64 C69 C68 121.1(4) .
C64 C69 C60 115.1(4) .
C68 C69 C60 123.7(5) .

loop_
_geom_bond_atom_site_label_1
_geom_bond_atom_site_label_2
_geom_bond_distance
_geom_bond_site_symmetry_2
Cl1 C2 1.748(4) .
Cl2 C25 1.756(5) .
Cl3 C48 1.748(4) .
N1 C3 1.309(5) .
N1 C1 1.330(5) .
N2 C1 1.326(5) .
N2 C2 1.335(5) .
N3 C2 1.321(5) .
N3 C3 1.330(5) .
N4 C24 1.315(5) .
N4 C26 1.326(5) .
N5 C25 1.327(6) .
N5 C24 1.327(5) .
N6 C25 1.306(6) .
N6 C26 1.322(5) .
N7 C47 1.329(5) .
N7 C49 1.332(4) .
N8 C48 1.323(5) .
N8 C47 1.331(5) .
N9 C49 1.316(5) .
N9 C48 1.319(5) .
O1 C1 1.336(4) .
O1 C33 1.424(5) .
O2 C3 1.346(4) .
O2 C4 1.404(4) .
O3 C24 1.366(5) .
O3 C10 1.436(5) .
O4 C26 1.330(5) .
O4 C27 1.404(5) .
O5 C49 1.327(4) .
O5 C50 1.417(4) .
O6 C47 1.329(4) .
O6 C56 1.404(5) 2_655
C4 C17 1.377(5) .
C4 C5 1.378(5) .
C5 C6 1.377(5) .
C5 H5 0.9300 .
C6 C15 1.406(5) .
C6 C7 1.505(5) .
C7 C23 1.512(5) .
C7 C8 1.521(5) .
C7 H7 0.9800 .
C8 C13 1.382(5) .
C8 C9 1.395(5) .
C9 C10 1.377(6) .
C9 H9 0.9300 .
C10 C11 1.369(6) .
C11 C12 1.373(6) .
C11 H11 0.9300 .
C12 C13 1.385(5) .
C12 H12 0.9300 .
C13 C14 1.537(6) .
C14 C18 1.523(6) .
C14 C15 1.531(5) .
C14 H14 0.9800 .
C15 C16 1.376(6) .
C16 C17 1.407(6) .
C16 H16 0.9300 .
C17 H17 0.9300 .
C18 C19 1.370(6) .
C18 C23 1.403(6) .
C19 C20 1.417(8) .
C19 H19 0.9300 .
C20 C21 1.323(8) .
C20 H20 0.9300 .
C21 C22 1.384(7) .
C21 H21 0.9300 .
C22 C23 1.375(6) .
C22 H22 0.9300 .
C27 C40 1.374(6) .
C27 C28 1.388(6) .
C28 C29 1.375(6) .
C28 H28 0.9300 .
C29 C38 1.385(6) .
C29 C30 1.541(6) .
C30 C41 1.504(7) .
C30 C31 1.514(6) .
C30 H30 0.9800 .
C31 C36 1.391(6) .
C31 C32 1.397(6) .
C32 C33 1.376(6) .
C32 H32 0.9300 .
C33 C34 1.385(6) .
C34 C35 1.402(6) .
C34 H34 0.9300 .
C35 C36 1.396(6) .
C35 H35 0.9300 .
C36 C37 1.524(6) .
C37 C46 1.508(7) .
C37 C38 1.522(6) .
C37 H37 0.9800 .
C38 C39 1.389(6) .
C39 C40 1.397(6) .
C39 H39 0.9300 .
C40 H40 0.9300 .
C41 C42 1.349(7) .
C41 C46 1.398(7) .
C42 C43 1.331(10) .
C42 H42 0.9300 .
C43 C44 1.397(10) .
C43 H43 0.9300 .
C44 C45 1.463(9) .
C44 H44 0.9300 .
C45 C46 1.379(7) .
C45 H45 0.9300 .
C50 C63 1.364(6) .
C50 C51 1.375(5) .
C51 C52 1.393(5) .
C51 H51 0.9300 .
C52 C61 1.376(5) .
C52 C53 1.539(5) .
C53 C64 1.504(5) .
C53 C54 1.536(5) .
C53 H53 0.9800 .
C54 C59 1.385(5) .
C54 C55 1.389(5) .
C55 C56 1.383(5) .
C55 H55 0.9300 .
C56 C57 1.349(6) .
C56 O6 1.404(5) 2_655
C57 C58 1.388(6) .
C57 H57 0.9300 .
C58 C59 1.396(5) .
C58 H58 0.9300 .
C59 C60 1.525(5) .
C60 C61 1.535(5) .
C60 C69 1.535(6) .
C60 H60 0.9800 .
C61 C62 1.376(5) .
C62 C63 1.407(6) .
C62 H62 0.9300 .
C63 H63 0.9300 .
C64 C69 1.357(6) .
C64 C65 1.375(6) .
C65 C66 1.410(7) .
C65 H65 0.9300 .
C66 C67 1.383(8) .
C66 H66 0.9300 .
C67 C68 1.381(8) .
C67 H67 0.9300 .
C68 C69 1.428(6) .
C68 H68 0.9300 .

loop_
_geom_torsion_atom_site_label_1
_geom_torsion_atom_site_label_2
_geom_torsion_atom_site_label_3
_geom_torsion_atom_site_label_4
_geom_torsion
_geom_torsion_site_symmetry_1
_geom_torsion_site_symmetry_4
C2 N2 C1 N1 -0.8(6) . .
C2 N2 C1 O1 178.5(3) . .
C3 N1 C1 N2 -0.5(6) . .
C3 N1 C1 O1 -179.8(3) . .
C33 O1 C1 N2 172.4(4) . .
C33 O1 C1 N1 -8.2(6) . .
C3 N3 C2 N2 -0.6(7) . .
C3 N3 C2 Cl1 -178.7(3) . .
C1 N2 C2 N3 1.5(7) . .
C1 N2 C2 Cl1 179.6(3) . .
C1 N1 C3 N3 1.7(6) . .
C1 N1 C3 O2 -178.7(3) . .
C2 N3 C3 N1 -1.2(6) . .
C2 N3 C3 O2 179.1(3) . .
C4 O2 C3 N1 1.9(5) . .
C4 O2 C3 N3 -178.3(3) . .
C3 O2 C4 C17 58.7(5) . .
C3 O2 C4 C5 -125.7(4) . .
C17 C4 C5 C6 1.0(6) . .
O2 C4 C5 C6 -174.5(3) . .
C4 C5 C6 C15 -0.5(5) . .
C4 C5 C6 C7 176.4(3) . .
C5 C6 C7 C23 -119.4(4) . .
C15 C6 C7 C23 57.7(4) . .
C5 C6 C7 C8 127.4(4) . .
C15 C6 C7 C8 -55.5(4) . .
C6 C7 C8 C13 56.8(4) . .
C23 C7 C8 C13 -55.8(4) . .
C6 C7 C8 C9 -122.8(4) . .
C23 C7 C8 C9 124.5(4) . .
C13 C8 C9 C10 1.1(5) . .
C7 C8 C9 C10 -179.3(4) . .
C8 C9 C10 C11 0.2(6) . .
C8 C9 C10 O3 174.6(3) . .
C24 O3 C10 C11 -54.9(6) . .
C24 O3 C10 C9 130.6(4) . .
C9 C10 C11 C12 -1.4(7) . .
O3 C10 C11 C12 -175.5(4) . .
C10 C11 C12 C13 1.4(7) . .
C9 C8 C13 C12 -1.0(6) . .
C7 C8 C13 C12 179.3(4) . .
C9 C8 C13 C14 178.1(3) . .
C7 C8 C13 C14 -1.6(5) . .
C11 C12 C13 C8 -0.2(6) . .
C11 C12 C13 C14 -179.2(4) . .
C8 C13 C14 C18 57.3(4) . .
C12 C13 C14 C18 -123.7(4) . .
C8 C13 C14 C15 -53.8(4) . .
C12 C13 C14 C15 125.2(4) . .
C5 C6 C15 C16 -0.3(6) . .
C7 C6 C15 C16 -177.7(3) . .
C5 C6 C15 C14 177.3(3) . .
C7 C6 C15 C14 0.0(4) . .
C18 C14 C15 C16 121.2(4) . .
C13 C14 C15 C16 -127.9(4) . .
C18 C14 C15 C6 -56.2(4) . .
C13 C14 C15 C6 54.7(4) . .
C6 C15 C16 C17 0.6(6) . .
C14 C15 C16 C17 -176.6(4) . .
C5 C4 C17 C16 -0.8(6) . .
O2 C4 C17 C16 174.6(3) . .
C15 C16 C17 C4 -0.1(6) . .
C15 C14 C18 C19 -121.4(4) . .
C13 C14 C18 C19 125.6(4) . .
C15 C14 C18 C23 56.2(5) . .
C13 C14 C18 C23 -56.8(4) . .
C23 C18 C19 C20 -0.5(7) . .
C14 C18 C19 C20 176.9(4) . .
C18 C19 C20 C21 0.0(8) . .
C19 C20 C21 C22 0.0(9) . .
C20 C21 C22 C23 0.6(8) . .
C21 C22 C23 C18 -1.1(7) . .
C21 C22 C23 C7 -177.8(4) . .
C19 C18 C23 C22 1.1(6) . .
C14 C18 C23 C22 -176.6(4) . .
C19 C18 C23 C7 178.3(4) . .
C14 C18 C23 C7 0.6(5) . .
C6 C7 C23 C22 119.1(5) . .
C8 C7 C23 C22 -127.1(5) . .
C6 C7 C23 C18 -57.8(4) . .
C8 C7 C23 C18 56.0(4) . .
C26 N4 C24 N5 -1.9(7) . .
C26 N4 C24 O3 179.3(4) . .
C25 N5 C24 N4 1.2(7) . .
C25 N5 C24 O3 -179.9(4) . .
C10 O3 C24 N4 -10.0(6) . .
C10 O3 C24 N5 171.0(4) . .
C26 N6 C25 N5 0.8(8) . .
C26 N6 C25 Cl2 -179.4(3) . .
C24 N5 C25 N6 -0.6(8) . .
C24 N5 C25 Cl2 179.6(3) . .
C25 N6 C26 N4 -1.7(7) . .
C25 N6 C26 O4 180.0(4) . .
C24 N4 C26 N6 2.2(6) . .
C24 N4 C26 O4 -179.6(4) . .
C27 O4 C26 N6 -173.0(4) . .
C27 O4 C26 N4 8.5(6) . .
C26 O4 C27 C40 50.9(6) . .
C26 O4 C27 C28 -134.7(4) . .
C40 C27 C28 C29 -1.1(6) . .
O4 C27 C28 C29 -175.4(3) . .
C27 C28 C29 C38 1.2(6) . .
C27 C28 C29 C30 -179.2(4) . .
C28 C29 C30 C41 -124.1(5) . .
C38 C29 C30 C41 55.5(5) . .
C28 C29 C30 C31 124.1(4) . .
C38 C29 C30 C31 -56.3(5) . .
C41 C30 C31 C36 -54.5(5) . .
C29 C30 C31 C36 57.4(5) . .
C41 C30 C31 C32 122.9(5) . .
C29 C30 C31 C32 -125.2(5) . .
C36 C31 C32 C33 0.6(6) . .
C30 C31 C32 C33 -176.7(4) . .
C31 C32 C33 C34 1.2(7) . .
C31 C32 C33 O1 175.9(4) . .
C1 O1 C33 C32 134.1(4) . .
C1 O1 C33 C34 -51.2(6) . .
C32 C33 C34 C35 -1.9(7) . .
O1 C33 C34 C35 -176.4(4) . .
C33 C34 C35 C36 0.7(7) . .
C32 C31 C36 C35 -1.7(6) . .
C30 C31 C36 C35 175.9(4) . .
C32 C31 C36 C37 -178.8(4) . .
C30 C31 C36 C37 -1.2(5) . .
C34 C35 C36 C31 1.1(7) . .
C34 C35 C36 C37 177.7(4) . .
C31 C36 C37 C46 56.4(5) . .
C35 C36 C37 C46 -120.5(5) . .
C31 C36 C37 C38 -55.2(5) . .
C35 C36 C37 C38 127.9(5) . .
C28 C29 C38 C39 -1.3(6) . .
C30 C29 C38 C39 179.1(4) . .
C28 C29 C38 C37 179.3(4) . .
C30 C29 C38 C37 -0.3(5) . .
C46 C37 C38 C29 -54.6(5) . .
C36 C37 C38 C29 56.2(5) . .
C46 C37 C38 C39 126.1(5) . .
C36 C37 C38 C39 -123.1(5) . .
C29 C38 C39 C40 1.2(6) . .
C37 C38 C39 C40 -179.5(4) . .
C28 C27 C40 C39 1.0(6) . .
O4 C27 C40 C39 175.0(3) . .
C38 C39 C40 C27 -1.0(6) . .
C31 C30 C41 C42 -122.1(5) . .
C29 C30 C41 C42 127.0(5) . .
C31 C30 C41 C46 54.9(5) . .
C29 C30 C41 C46 -56.0(5) . .
C46 C41 C42 C43 2.8(9) . .
C30 C41 C42 C43 179.5(5) . .
C41 C42 C43 C44 -3.8(11) . .
C42 C43 C44 C45 2.4(11) . .
C43 C44 C45 C46 0.0(8) . .
C44 C45 C46 C41 -1.0(7) . .
C44 C45 C46 C37 -178.8(5) . .
C42 C41 C46 C45 -0.4(8) . .
C30 C41 C46 C45 -177.4(4) . .
C42 C41 C46 C37 177.8(5) . .
C30 C41 C46 C37 0.7(6) . .
C38 C37 C46 C45 -127.7(5) . .
C36 C37 C46 C45 121.8(5) . .
C38 C37 C46 C41 54.3(5) . .
C36 C37 C46 C41 -56.2(5) . .
C49 N7 C47 O6 178.7(4) . .
C49 N7 C47 N8 -1.2(7) . .
C56 O6 C47 N7 -7.6(7) 2_655 .
C56 O6 C47 N8 172.4(4) 2_655 .
C48 N8 C47 N7 1.0(7) . .
C48 N8 C47 O6 -178.9(4) . .
C49 N9 C48 N8 0.5(7) . .
C49 N9 C48 Cl3 178.5(3) . .
C47 N8 C48 N9 -0.6(7) . .
C47 N8 C48 Cl3 -178.7(3) . .
C48 N9 C49 O5 -179.1(4) . .
C48 N9 C49 N7 -0.7(7) . .
C50 O5 C49 N9 175.6(4) . .
C50 O5 C49 N7 -2.9(6) . .
C47 N7 C49 N9 1.1(6) . .
C47 N7 C49 O5 179.3(4) . .
C49 O5 C50 C63 69.0(5) . .
C49 O5 C50 C51 -116.9(4) . .
C63 C50 C51 C52 -0.6(6) . .
O5 C50 C51 C52 -174.6(3) . .
C50 C51 C52 C61 1.7(5) . .
C50 C51 C52 C53 -179.6(3) . .
C61 C52 C53 C64 55.5(4) . .
C51 C52 C53 C64 -123.3(4) . .
C61 C52 C53 C54 -55.9(4) . .
C51 C52 C53 C54 125.3(4) . .
C64 C53 C54 C59 -54.9(4) . .
C52 C53 C54 C59 57.7(4) . .
C64 C53 C54 C55 122.3(4) . .
C52 C53 C54 C55 -125.2(4) . .
C59 C54 C55 C56 -0.3(5) . .
C53 C54 C55 C56 -177.3(3) . .
C54 C55 C56 C57 1.5(6) . .
C54 C55 C56 O6 174.1(3) . 2_655
C55 C56 C57 C58 -2.0(6) . .
O6 C56 C57 C58 -174.0(4) 2_655 .
C56 C57 C58 C59 1.3(6) . .
C55 C54 C59 C58 -0.3(5) . .
C53 C54 C59 C58 177.0(3) . .
C55 C54 C59 C60 -179.5(3) . .
C53 C54 C59 C60 -2.1(4) . .
C57 C58 C59 C54 -0.2(6) . .
C57 C58 C59 C60 178.9(4) . .
C54 C59 C60 C61 -55.2(4) . .
C58 C59 C60 C61 125.7(4) . .
C54 C59 C60 C69 55.7(4) . .
C58 C59 C60 C69 -123.4(4) . .
C51 C52 C61 C62 -1.9(5) . .
C53 C52 C61 C62 179.2(3) . .
C51 C52 C61 C60 178.0(3) . .
C53 C52 C61 C60 -0.9(4) . .
C59 C60 C61 C62 -123.1(4) . .
C69 C60 C61 C62 127.4(4) . .
C59 C60 C61 C52 57.0(4) . .
C69 C60 C61 C52 -52.4(4) . .
C52 C61 C62 C63 1.0(5) . .
C60 C61 C62 C63 -178.8(3) . .
C51 C50 C63 C62 -0.2(6) . .
O5 C50 C63 C62 173.6(3) . .
C61 C62 C63 C50 0.0(6) . .
C54 C53 C64 C69 56.2(4) . .
C52 C53 C64 C69 -54.0(4) . .
C54 C53 C64 C65 -124.2(4) . .
C52 C53 C64 C65 125.6(4) . .
C69 C64 C65 C66 -2.8(6) . .
C53 C64 C65 C66 177.6(4) . .
C64 C65 C66 C67 2.1(7) . .
C65 C66 C67 C68 -1.3(8) . .
C66 C67 C68 C69 1.2(7) . .
C65 C64 C69 C68 2.8(6) . .
C53 C64 C69 C68 -177.6(3) . .
C65 C64 C69 C60 179.5(4) . .
C53 C64 C69 C60 -0.9(5) . .
C67 C68 C69 C64 -1.9(6) . .
C67 C68 C69 C60 -178.3(4) . .
C59 C60 C69 C64 -55.3(4) . .
C61 C60 C69 C64 54.8(4) . .
C59 C60 C69 C68 121.3(4) . .
C61 C60 C69 C68 -128.6(4) . .
